data_4026483
loop_
_publ_author_name
'Yurii V. Svyaschenko'
'Bogdan B. Barnych'
'Dmitriy M. Volochnyuk'
'Nadiya V. Shevchuk'
'Aleksandr N. Kostyuk'

_publ_section_title
;
 Electrocyclization of Phosphahexatrienes: An Approach to \l5-Phosphinines
;
_journal_name_full 'Journal of Organic Chemistry'
_journal_page_first 6125
_journal_page_last 6133
_journal_paper_doi 10.1021/jo200847r
_journal_volume 76
_journal_year 2011
_chemical_formula_moiety 'C13 H22 N2 O2 P'
_chemical_formula_sum 'C13 H22 N2 O2 P'
_chemical_formula_weight 269.30
_chemical_name_systematic
; 
 ? 
;
_space_group_IT_number 19
_symmetry_cell_setting orthorhombic
_symmetry_space_group_name_Hall 'P 2ac 2ab'
_symmetry_space_group_name_H-M 'P 21 21 21'
_atom_sites_solution_hydrogens geom
_atom_sites_solution_primary direct
_atom_sites_solution_secondary difmap
_audit_creation_method SHELXL-97
_cell_angle_alpha 90.00
_cell_angle_beta 90.00
_cell_angle_gamma 90.00
_cell_formula_units_Z 4
_cell_length_a 7.65380(10)
_cell_length_b 11.5537(2)
_cell_length_c 15.5946(3)
_cell_measurement_reflns_used 8539
_cell_measurement_temperature 296(2)
_cell_measurement_theta_max 28.53
_cell_measurement_theta_min 2.61
_cell_volume 1379.03(4)
_computing_cell_refinement 'Bruker SMART'
_computing_data_collection 'Bruker SMART'
_computing_data_reduction 'Bruker SAINT'
_computing_molecular_graphics 'Bruker SHELXTL'
_computing_publication_material 'Bruker SHELXTL'
_computing_structure_refinement 'SHELXL-97 (Sheldrick, 1997)'
_computing_structure_solution 'SHELXS-97 (Sheldrick, 1990)'
_diffrn_ambient_temperature 296(2)
_diffrn_measured_fraction_theta_full 0.980
_diffrn_measured_fraction_theta_max 0.980
_diffrn_measurement_device_type 'CCD area detector'
_diffrn_measurement_method 'phi and omega scans'
_diffrn_radiation_monochromator graphite
_diffrn_radiation_source 'fine-focus sealed tube'
_diffrn_radiation_type MoK\a
_diffrn_radiation_wavelength 0.71073
_diffrn_reflns_av_R_equivalents 0.0288
_diffrn_reflns_av_sigmaI/netI 0.0253
_diffrn_reflns_limit_h_max 10
_diffrn_reflns_limit_h_min -10
_diffrn_reflns_limit_k_max 14
_diffrn_reflns_limit_k_min -15
_diffrn_reflns_limit_l_max 20
_diffrn_reflns_limit_l_min -18
_diffrn_reflns_number 14886
_diffrn_reflns_theta_full 28.59
_diffrn_reflns_theta_max 28.59
_diffrn_reflns_theta_min 2.19
_exptl_absorpt_coefficient_mu 0.196
_exptl_absorpt_correction_T_max 0.9618
_exptl_absorpt_correction_T_min 0.9291
_exptl_absorpt_correction_type numerical
_exptl_crystal_colour colourless
_exptl_crystal_density_diffrn 1.297
_exptl_crystal_density_meas 0
_exptl_crystal_description prizm
_exptl_crystal_F_000 580
_exptl_crystal_size_max 0.38
_exptl_crystal_size_mid 0.33
_exptl_crystal_size_min 0.20
_refine_diff_density_max 0.228
_refine_diff_density_min -0.261
_refine_diff_density_rms 0.056
_refine_ls_abs_structure_details 'Flack H D (1983), Acta Cryst. A39, 876-881'
_refine_ls_abs_structure_Flack 0.01(7)
_refine_ls_extinction_method none
_refine_ls_goodness_of_fit_ref 1.057
_refine_ls_hydrogen_treatment refall
_refine_ls_matrix_type full
_refine_ls_number_parameters 247
_refine_ls_number_reflns 3301
_refine_ls_number_restraints 0
_refine_ls_restrained_S_all 1.057
_refine_ls_R_factor_all 0.0320
_refine_ls_R_factor_gt 0.0291
_refine_ls_shift/su_max 0.012
_refine_ls_shift/su_mean 0.002
_refine_ls_structure_factor_coef Fsqd
_refine_ls_weighting_details 'calc w=1/[\s^2^(Fo^2^)+(0.0433P)^2^+0.1279P] where P=(Fo^2^+2Fc^2^)/3'
_refine_ls_weighting_scheme calc
_refine_ls_wR_factor_gt 0.0704
_refine_ls_wR_factor_ref 0.0722
_reflns_number_gt 3124
_reflns_number_total 3301
_reflns_threshold_expression >2sigma(I)
_cod_data_source_file jo200847r_si_001.cif
_cod_data_source_block e:\x-ray\2011\svjach\svasch1\sv1
_cod_database_code 4026483

loop_
_symmetry_equiv_pos_as_xyz
'x, y, z'
'-x+1/2, -y, z+1/2'
'x+1/2, -y+1/2, -z'
'-x, y+1/2, -z+1/2'

loop_
_atom_site_label
_atom_site_type_symbol
_atom_site_fract_x
_atom_site_fract_y
_atom_site_fract_z
_atom_site_U_iso_or_equiv
_atom_site_adp_type
_atom_site_occupancy
_atom_site_symmetry_multiplicity
_atom_site_calc_flag
P1 P 0.10200(4) 0.98360(3) 0.32425(2) 0.01844(9) Uani 1 1 d
O1 O -0.03626(15) 1.17542(9) 0.56645(6) 0.0282(2) Uani 1 1 d
O2 O 0.56175(13) 0.74781(9) 0.37171(7) 0.0308(2) Uani 1 1 d
N1 N 0.07892(15) 1.05792(9) 0.41603(7) 0.0198(2) Uani 1 1 d
N2 N 0.25896(15) 0.89008(9) 0.35524(7) 0.0210(2) Uani 1 1 d
C1 C -0.07638(19) 0.90779(12) 0.28781(10) 0.0254(3) Uani 1 1 d
H1 H -0.132(2) 0.8581(14) 0.3211(11) 0.032(4) Uiso 1 1 d
C2 C -0.1371(2) 0.92102(13) 0.20470(11) 0.0305(3) Uani 1 1 d
H2 H -0.233(3) 0.8756(16) 0.1848(12) 0.040(5) Uiso 1 1 d
C3 C -0.0675(2) 0.99591(14) 0.14392(10) 0.0350(4) Uani 1 1 d
H3 H -0.124(2) 1.0008(15) 0.0868(11) 0.040(5) Uiso 1 1 d
C4 C 0.0701(2) 1.06982(13) 0.16408(9) 0.0308(3) Uani 1 1 d
H4 H 0.107(3) 1.1206(16) 0.1241(12) 0.045(5) Uiso 1 1 d
C5 C 0.1540(2) 1.07633(12) 0.24197(9) 0.0241(3) Uani 1 1 d
H5 H 0.240(3) 1.1303(16) 0.2500(11) 0.032(5) Uiso 1 1 d
C6 C -0.02657(19) 1.16445(12) 0.41100(9) 0.0225(3) Uani 1 1 d
H7 H -0.156(2) 1.1451(13) 0.4063(10) 0.026(4) Uiso 1 1 d
H8 H 0.002(2) 1.2073(13) 0.3636(10) 0.020(4) Uiso 1 1 d
C7 C 0.00675(19) 1.23673(12) 0.48991(10) 0.0243(3) Uani 1 1 d
H9 H 0.134(2) 1.2631(14) 0.4921(10) 0.022(4) Uiso 1 1 d
H10 H -0.069(2) 1.3060(14) 0.4873(10) 0.030(4) Uiso 1 1 d
C8 C 0.0642(2) 1.07175(13) 0.57188(9) 0.0263(3) Uani 1 1 d
H11 H 0.183(2) 1.0882(14) 0.5760(10) 0.023(4) Uiso 1 1 d
H12 H 0.025(2) 1.0305(13) 0.6257(9) 0.022(4) Uiso 1 1 d
C9 C 0.0356(2) 0.99415(12) 0.49521(8) 0.0238(3) Uani 1 1 d
H13 H 0.101(2) 0.9222(15) 0.4980(10) 0.031(4) Uiso 1 1 d
H14 H -0.085(2) 0.9718(14) 0.4974(10) 0.030(4) Uiso 1 1 d
C10 C 0.4216(2) 0.93406(13) 0.39334(11) 0.0299(3) Uani 1 1 d
H15 H 0.395(2) 0.9946(16) 0.4367(11) 0.041(5) Uiso 1 1 d
H16 H 0.497(3) 0.9704(16) 0.3523(11) 0.041(5) Uiso 1 1 d
C11 C 0.5210(2) 0.83447(15) 0.43304(11) 0.0344(4) Uani 1 1 d
H17 H 0.639(3) 0.8653(17) 0.4555(13) 0.053(6) Uiso 1 1 d
H18 H 0.438(3) 0.7997(16) 0.4779(13) 0.048(6) Uiso 1 1 d
C12 C 0.4039(2) 0.70459(12) 0.33531(10) 0.0277(3) Uani 1 1 d
H19 H 0.332(3) 0.6679(15) 0.3789(12) 0.036(5) Uiso 1 1 d
H20 H 0.440(2) 0.6462(14) 0.2924(11) 0.029(4) Uiso 1 1 d
C13 C 0.2992(2) 0.79864(13) 0.29240(10) 0.0264(3) Uani 1 1 d
H21 H 0.188(3) 0.7659(15) 0.2700(11) 0.036(5) Uiso 1 1 d
H22 H 0.362(3) 0.8286(14) 0.2472(11) 0.034(5) Uiso 1 1 d

loop_
_atom_site_aniso_label
_atom_site_aniso_U_11
_atom_site_aniso_U_22
_atom_site_aniso_U_33
_atom_site_aniso_U_23
_atom_site_aniso_U_13
_atom_site_aniso_U_12
P1 0.01913(16) 0.01737(14) 0.01881(15) 0.00099(12) 0.00052(13) 0.00090(12)
O1 0.0323(5) 0.0281(5) 0.0242(5) -0.0030(4) 0.0045(4) 0.0040(4)
O2 0.0231(5) 0.0306(5) 0.0385(6) -0.0053(5) -0.0010(4) 0.0068(4)
N1 0.0236(6) 0.0168(5) 0.0191(5) 0.0021(4) 0.0023(5) 0.0028(5)
N2 0.0213(6) 0.0185(5) 0.0234(6) -0.0039(4) -0.0039(5) 0.0033(4)
C1 0.0220(7) 0.0230(6) 0.0312(7) -0.0012(6) -0.0006(6) -0.0015(5)
C2 0.0249(7) 0.0282(7) 0.0383(8) -0.0111(6) -0.0097(7) 0.0083(6)
C3 0.0447(9) 0.0365(8) 0.0239(7) -0.0062(6) -0.0089(7) 0.0165(7)
C4 0.0417(9) 0.0288(7) 0.0218(7) 0.0036(6) 0.0060(7) 0.0137(7)
C5 0.0272(7) 0.0211(6) 0.0240(7) 0.0028(5) 0.0059(6) 0.0004(6)
C6 0.0226(7) 0.0197(6) 0.0251(7) 0.0025(5) 0.0002(6) 0.0041(6)
C7 0.0233(7) 0.0204(6) 0.0291(7) -0.0004(6) -0.0005(6) 0.0024(5)
C8 0.0301(8) 0.0259(7) 0.0230(7) 0.0021(6) 0.0005(6) 0.0004(6)
C9 0.0287(7) 0.0221(7) 0.0207(6) 0.0040(5) 0.0027(6) -0.0017(6)
C10 0.0235(7) 0.0253(7) 0.0408(8) -0.0076(6) -0.0040(7) 0.0005(6)
C11 0.0272(8) 0.0389(8) 0.0370(9) -0.0119(7) -0.0092(7) 0.0105(7)
C12 0.0267(7) 0.0223(6) 0.0341(8) -0.0025(6) -0.0001(7) 0.0039(6)
C13 0.0309(8) 0.0260(7) 0.0225(7) -0.0046(6) -0.0009(7) 0.0058(6)

loop_
_atom_type_symbol
_atom_type_description
_atom_type_scat_dispersion_real
_atom_type_scat_dispersion_imag
_atom_type_scat_source
C C 0.0033 0.0016 'International Tables Vol C Tables 4.2.6.8 and 6.1.1.4'
H H 0.0000 0.0000 'International Tables Vol C Tables 4.2.6.8 and 6.1.1.4'
N N 0.0061 0.0033 'International Tables Vol C Tables 4.2.6.8 and 6.1.1.4'
O O 0.0106 0.0060 'International Tables Vol C Tables 4.2.6.8 and 6.1.1.4'
P P 0.1023 0.0942 'International Tables Vol C Tables 4.2.6.8 and 6.1.1.4'

loop_
_geom_angle_atom_site_label_1
_geom_angle_atom_site_label_2
_geom_angle_atom_site_label_3
_geom_angle
N1 P1 N2 99.11(6)
N1 P1 C1 117.32(7)
N2 P1 C1 109.52(6)
N1 P1 C5 110.01(6)
N2 P1 C5 116.65(7)
C1 P1 C5 104.77(7)
C8 O1 C7 110.02(10)
C11 O2 C12 109.23(11)
C6 N1 C9 109.77(11)
C6 N1 P1 116.07(9)
C9 N1 P1 118.80(8)
C10 N2 C13 109.85(12)
C10 N2 P1 119.84(9)
C13 N2 P1 114.69(9)
C2 C1 P1 121.31(12)
C2 C1 H1 117.3(11)
P1 C1 H1 121.4(11)
C1 C2 C3 125.31(15)
C1 C2 H2 120.1(11)
C3 C2 H2 114.5(11)
C2 C3 C4 121.22(14)
C2 C3 H3 118.6(10)
C4 C3 H3 120.0(10)
C5 C4 C3 125.87(14)
C5 C4 H4 115.4(14)
C3 C4 H4 118.7(14)
C4 C5 P1 121.13(12)
C4 C5 H5 119.6(11)
P1 C5 H5 119.2(11)
N1 C6 C7 109.04(11)
N1 C6 H7 110.7(9)
C7 C6 H7 110.2(9)
N1 C6 H8 111.4(10)
C7 C6 H8 108.6(9)
H7 C6 H8 106.9(14)
O1 C7 C6 111.62(11)
O1 C7 H9 109.9(9)
C6 C7 H9 110.7(9)
O1 C7 H10 107.5(10)
C6 C7 H10 108.4(10)
H9 C7 H10 108.6(13)
O1 C8 C9 111.92(12)
O1 C8 H11 111.1(10)
C9 C8 H11 108.5(10)
O1 C8 H12 106.7(9)
C9 C8 H12 109.6(9)
H11 C8 H12 109.0(13)
N1 C9 C8 109.48(11)
N1 C9 H13 110.4(10)
C8 C9 H13 113.4(10)
N1 C9 H14 112.4(10)
C8 C9 H14 105.7(10)
H13 C9 H14 105.5(14)
N2 C10 C11 109.19(12)
N2 C10 H15 110.1(11)
C11 C10 H15 111.1(10)
N2 C10 H16 113.2(11)
C11 C10 H16 107.5(11)
H15 C10 H16 105.7(14)
O2 C11 C10 111.81(13)
O2 C11 H17 106.3(12)
C10 C11 H17 108.4(12)
O2 C11 H18 108.6(11)
C10 C11 H18 105.5(11)
H17 C11 H18 116.3(17)
O2 C12 C13 112.01(12)
O2 C12 H19 110.7(11)
C13 C12 H19 109.0(11)
O2 C12 H20 105.6(10)
C13 C12 H20 109.9(10)
H19 C12 H20 109.6(13)
N2 C13 C12 109.44(12)
N2 C13 H21 109.2(10)
C12 C13 H21 109.6(10)
N2 C13 H22 110.4(11)
C12 C13 H22 109.6(12)
H21 C13 H22 108.6(15)

loop_
_geom_bond_atom_site_label_1
_geom_bond_atom_site_label_2
_geom_bond_distance
P1 N1 1.6785(11)
P1 N2 1.6865(11)
P1 C1 1.7187(14)
P1 C5 1.7184(14)
O1 C8 1.4260(18)
O1 C7 1.4265(18)
O2 C11 1.4192(18)
O2 C12 1.4254(18)
N1 C6 1.4741(17)
N1 C9 1.4756(16)
N2 C10 1.4699(18)
N2 C13 1.4737(18)
C1 C2 1.385(2)
C1 H1 0.884(18)
C2 C3 1.390(2)
C2 H2 0.95(2)
C3 C4 1.392(2)
C3 H3 0.994(18)
C4 C5 1.376(2)
C4 H4 0.901(19)
C5 H5 0.92(2)
C6 C7 1.509(2)
C6 H7 1.016(18)
C6 H8 0.916(16)
C7 H9 1.024(18)
C7 H10 0.988(16)
C8 C9 1.510(2)
C8 H11 0.934(17)
C8 H12 1.010(15)
C9 H13 0.973(17)
C9 H14 0.963(18)
C10 C11 1.512(2)
C10 H15 0.995(18)
C10 H16 0.960(19)
C11 H17 1.03(2)
C11 H18 1.03(2)
C12 C13 1.507(2)
C12 H19 0.971(19)
C12 H20 0.991(17)
C13 H21 0.99(2)
C13 H22 0.919(18)

loop_
_geom_torsion_atom_site_label_1
_geom_torsion_atom_site_label_2
_geom_torsion_atom_site_label_3
_geom_torsion_atom_site_label_4
_geom_torsion
N2 P1 N1 C6 169.04(10)
C1 P1 N1 C6 -73.33(11)
C5 P1 N1 C6 46.24(12)
N2 P1 N1 C9 -56.63(11)
C1 P1 N1 C9 61.00(12)
C5 P1 N1 C9 -179.44(10)
N1 P1 N2 C10 -53.35(12)
C1 P1 N2 C10 -176.72(12)
C5 P1 N2 C10 64.56(13)
N1 P1 N2 C13 172.66(10)
C1 P1 N2 C13 49.29(12)
C5 P1 N2 C13 -69.43(12)
N1 P1 C1 C2 128.01(12)
N2 P1 C1 C2 -120.13(12)
C5 P1 C1 C2 5.71(14)
P1 C1 C2 C3 -1.7(2)
C1 C2 C3 C4 -2.8(2)
C2 C3 C4 C5 1.6(2)
C3 C4 C5 P1 3.8(2)
N1 P1 C5 C4 -133.61(12)
N2 P1 C5 C4 114.60(12)
C1 P1 C5 C4 -6.66(14)
C9 N1 C6 C7 57.46(14)
P1 N1 C6 C7 -164.31(9)
C8 O1 C7 C6 58.87(15)
N1 C6 C7 O1 -58.97(15)
C7 O1 C8 C9 -58.00(15)
C6 N1 C9 C8 -56.72(15)
P1 N1 C9 C8 166.35(10)
O1 C8 C9 N1 57.31(16)
C13 N2 C10 C11 -56.51(17)
P1 N2 C10 C11 167.52(11)
C12 O2 C11 C10 -59.45(17)
N2 C10 C11 O2 58.94(18)
C11 O2 C12 C13 59.09(16)
C10 N2 C13 C12 56.21(16)
P1 N2 C13 C12 -165.36(10)
O2 C12 C13 N2 -57.99(17)

loop_
_cod_related_entry_id
_cod_related_entry_database
_cod_related_entry_code
1 ChemSpider 30659395
